data_7014759
loop_
_publ_author_name
'Savjani, Nicky'
'Lancaster, Simon J.'
'Bew, Sean'
'Hughes, David L.'
'Bochmann, Manfred'

_publ_section_title
;
 Synthesis and structures of gold perfluorophthalimido complexes.
;
_journal_issue 5
_journal_name_full 'Dalton transactions (Cambridge, England : 2003)'
_journal_page_first 1079
_journal_page_last 1090
_journal_paper_doi 10.1039/c0dt01134g
_journal_volume 40
_journal_year 2011
_chemical_formula_moiety 'C20 H6 Ag2 F8 N4 O4'
_chemical_formula_structural '[(MeCN)2 Ag-Ag (tetrafluorophthalimide)2]'
_chemical_formula_sum 'C20 H6 Ag2 F8 N4 O4'
_chemical_formula_weight 734.03
_chemical_name_common 'Compound 6'
_chemical_name_systematic
;
?
;
_space_group_IT_number 14
_symmetry_cell_setting monoclinic
_symmetry_space_group_name_Hall '-P 2ybc'
_symmetry_space_group_name_H-M 'P 1 21/c 1'
_atom_sites_solution_hydrogens geom
_atom_sites_solution_primary direct
_atom_sites_solution_secondary difmap
_audit_creation_method 'SHELXL-97 and CrysAlisPro RED'
_cell_angle_alpha 90.00
_cell_angle_beta 105.245(2)
_cell_angle_gamma 90.00
_cell_formula_units_Z 4
_cell_length_a 7.93961(12)
_cell_length_b 26.9636(4)
_cell_length_c 10.48883(15)
_cell_measurement_temperature 140(1)
_cell_volume 2166.44(6)
_computing_cell_refinement
;
CrysAlisPro RED, Oxford Diffraction Ltd., Version 1.171.32.24
;
_computing_data_collection
;
CrysAlisPro CCD, Oxford Diffraction Ltd., Version 1.171.32.24
;
_computing_data_reduction
;
CrysAlisPro RED, Oxford Diffraction Ltd., Version 1.171.32.24
;
_computing_molecular_graphics 'ORTEP (Johnson, 1971)'
_computing_publication_material 'SHELXL-97 (Sheldrick, 2008)'
_computing_structure_refinement 'SHELXL-97 (Sheldrick, 2008)'
_computing_structure_solution 'SHELXS-97 (Sheldrick, 2008)'
_diffrn_ambient_temperature 140(1)
_diffrn_detector_area_resol_mean 16.0050
_diffrn_measured_fraction_theta_full 0.998
_diffrn_measured_fraction_theta_max 0.998
_diffrn_measurement_device_type 'Oxford Diffraction Xcalibur 3/CCD'
_diffrn_measurement_method 'Thin slice \f and \w scans'
_diffrn_radiation_monochromator graphite
_diffrn_radiation_source 'Enhance (Mo) X-ray Source'
_diffrn_radiation_type Mo-K\a
_diffrn_radiation_wavelength 0.71073
_diffrn_reflns_av_R_equivalents 0.0439
_diffrn_reflns_av_sigmaI/netI 0.0188
_diffrn_reflns_limit_h_max 10
_diffrn_reflns_limit_h_min -10
_diffrn_reflns_limit_k_max 35
_diffrn_reflns_limit_k_min -35
_diffrn_reflns_limit_l_max 13
_diffrn_reflns_limit_l_min -13
_diffrn_reflns_number 47568
_diffrn_reflns_theta_full 27.50
_diffrn_reflns_theta_max 27.50
_diffrn_reflns_theta_min 3.25
_exptl_absorpt_coefficient_mu 1.915
_exptl_absorpt_correction_T_max 1.038
_exptl_absorpt_correction_T_min 0.978
_exptl_absorpt_correction_type multi-scan
_exptl_absorpt_process_details
;
CrysAlisPro RED, Oxford Diffraction Ltd., Version 1.171.32.24
Empirical absorption correction using spherical harmonics,
implemented in SCALE3 ABSPACK scaling algorithm.
;
_exptl_crystal_colour colourless
_exptl_crystal_density_diffrn 2.250
_exptl_crystal_density_method 'not measured'
_exptl_crystal_description plate
_exptl_crystal_F_000 1408
_exptl_crystal_size_max 0.47
_exptl_crystal_size_mid 0.24
_exptl_crystal_size_min 0.12
_refine_diff_density_max 0.649
_refine_diff_density_min -0.527
_refine_diff_density_rms 0.072
_refine_ls_extinction_method none
_refine_ls_goodness_of_fit_ref 1.181
_refine_ls_hydrogen_treatment refall
_refine_ls_matrix_type full
_refine_ls_number_parameters 367
_refine_ls_number_reflns 4974
_refine_ls_number_restraints 0
_refine_ls_restrained_S_all 1.181
_refine_ls_R_factor_all 0.0305
_refine_ls_R_factor_gt 0.0247
_refine_ls_shift/su_max 0.003
_refine_ls_shift/su_mean 0.000
_refine_ls_structure_factor_coef Fsqd
_refine_ls_weighting_details 'calc w=1/[\s^2^(Fo^2^)+(0.0144P)^2^+2.3936P] where P=(Fo^2^+2Fc^2^)/3'
_refine_ls_weighting_scheme calc
_refine_ls_wR_factor_gt 0.0496
_refine_ls_wR_factor_ref 0.0508
_reflns_number_gt 4481
_reflns_number_total 4974
_reflns_threshold_expression I>2sigma(I)
_cod_data_source_file C0DT01134G.TXT
_cod_data_source_block simonl18
_cod_depositor_comments
;
The following automatic conversions were performed:
'_symmetry_cell_setting' value 'Monoclinic' changed to 'monoclinic'
according to '/home/saulius/struct/CIF-dictionaries/cif_core.dic'
dictionary named 'cif_core.dic' version 2.4.1 from 2010-06-29.

Automatic conversion script
Id: cif_fix_enum 1555 2011-01-17 13:19:09Z saulius 
;
_cod_original_cell_volume 2166.43(5)
_cod_original_sg_symbol_H-M P21/c
_cod_database_code 7014759

loop_
_symmetry_equiv_pos_as_xyz
'x, y, z'
'-x, y+1/2, -z+1/2'
'-x, -y, -z'
'x, -y-1/2, z-1/2'

loop_
_atom_site_label
_atom_site_type_symbol
_atom_site_fract_x
_atom_site_fract_y
_atom_site_fract_z
_atom_site_U_iso_or_equiv
_atom_site_adp_type
_atom_site_occupancy
_atom_site_symmetry_multiplicity
_atom_site_calc_flag
_atom_site_refinement_flags
_atom_site_disorder_assembly
_atom_site_disorder_group
Ag1 Ag 0.70005(2) 0.532449(6) 0.527526(18) 0.02118(5) Uani 1 1 d . . .
Ag2 Ag 0.48539(2) 0.587030(7) 0.288635(19) 0.02503(5) Uani 1 1 d . . .
N1 N 0.7264(3) 0.47636(7) 0.4001(2) 0.0210(4) Uani 1 1 d . . .
C2 C 0.8430(3) 0.43743(9) 0.4306(3) 0.0214(5) Uani 1 1 d . . .
O2 O 0.9542(2) 0.43170(7) 0.53372(19) 0.0298(4) Uani 1 1 d . . .
C3 C 0.8091(3) 0.40363(9) 0.3118(2) 0.0196(5) Uani 1 1 d . . .
C4 C 0.8813(3) 0.35969(9) 0.2874(3) 0.0229(5) Uani 1 1 d . . .
F4 F 1.01210(19) 0.33727(6) 0.37615(16) 0.0314(3) Uani 1 1 d . . .
C5 C 0.8184(3) 0.33728(9) 0.1655(3) 0.0240(5) Uani 1 1 d . . .
F5 F 0.8846(2) 0.29369(6) 0.13994(17) 0.0344(4) Uani 1 1 d . . .
C6 C 0.6854(3) 0.35863(9) 0.0691(2) 0.0241(5) Uani 1 1 d . . .
F6 F 0.6237(2) 0.33529(6) -0.04622(15) 0.0337(4) Uani 1 1 d . . .
C7 C 0.6118(3) 0.40336(9) 0.0941(2) 0.0221(5) Uani 1 1 d . . .
F7 F 0.4799(2) 0.42224(6) -0.00006(15) 0.0316(3) Uani 1 1 d . . .
C8 C 0.6746(3) 0.42531(8) 0.2149(2) 0.0192(5) Uani 1 1 d . . .
C9 C 0.6244(3) 0.47207(9) 0.2740(2) 0.0209(5) Uani 1 1 d . . .
O9 O 0.5122(2) 0.50125(6) 0.21607(18) 0.0263(4) Uani 1 1 d . . .
N11 N 0.6596(3) 0.59274(7) 0.6386(2) 0.0206(4) Uani 1 1 d . . .
C12 C 0.5382(3) 0.62880(8) 0.5919(2) 0.0188(5) Uani 1 1 d . . .
O12 O 0.4297(2) 0.62922(6) 0.48462(16) 0.0228(4) Uani 1 1 d . . .
C13 C 0.5582(3) 0.66859(9) 0.6959(2) 0.0212(5) Uani 1 1 d . . .
C14 C 0.4705(4) 0.71219(9) 0.6997(3) 0.0272(6) Uani 1 1 d . . .
F14 F 0.3370(2) 0.72715(6) 0.60145(17) 0.0361(4) Uani 1 1 d . . .
C15 C 0.5224(4) 0.74135(10) 0.8126(3) 0.0348(7) Uani 1 1 d . . .
F15 F 0.4371(3) 0.78361(6) 0.8201(2) 0.0500(5) Uani 1 1 d . . .
C16 C 0.6585(4) 0.72704(11) 0.9161(3) 0.0382(7) Uani 1 1 d . . .
F16 F 0.7070(3) 0.75607(8) 1.0235(2) 0.0579(6) Uani 1 1 d . . .
C17 C 0.7454(4) 0.68250(11) 0.9123(3) 0.0326(6) Uani 1 1 d . . .
F17 F 0.8764(2) 0.66947(8) 1.01601(16) 0.0484(5) Uani 1 1 d . . .
C18 C 0.6945(3) 0.65340(9) 0.8014(2) 0.0238(5) Uani 1 1 d . . .
C19 C 0.7577(3) 0.60436(10) 0.7642(2) 0.0240(5) Uani 1 1 d . . .
O19 O 0.8745(2) 0.57925(7) 0.83220(19) 0.0319(4) Uani 1 1 d . . .
N31 N 0.7187(3) 0.63261(8) 0.2905(2) 0.0288(5) Uani 1 1 d . . .
C32 C 0.8507(3) 0.65208(9) 0.3086(3) 0.0255(5) Uani 1 1 d . . .
C33 C 1.0178(4) 0.67709(12) 0.3296(4) 0.0351(7) Uani 1 1 d . . .
N41 N 0.2042(3) 0.57674(9) 0.1811(3) 0.0346(5) Uani 1 1 d . . .
C42 C 0.0747(3) 0.55637(10) 0.1589(3) 0.0267(5) Uani 1 1 d . . .
C43 C -0.0906(4) 0.53013(11) 0.1321(3) 0.0329(6) Uani 1 1 d . . .
H33A H 1.028(5) 0.6988(16) 0.394(4) 0.066(13) Uiso 1 1 d . . .
H33B H 1.028(5) 0.6930(15) 0.258(4) 0.061(12) Uiso 1 1 d . . .
H33C H 1.108(5) 0.6546(16) 0.367(4) 0.066(12) Uiso 1 1 d . . .
H43A H -0.146(5) 0.5374(14) 0.192(4) 0.054(11) Uiso 1 1 d . . .
H43B H -0.155(4) 0.5385(13) 0.044(4) 0.046(10) Uiso 1 1 d . . .
H43C H -0.078(4) 0.4950(14) 0.134(3) 0.051(10) Uiso 1 1 d . . .

loop_
_atom_site_aniso_label
_atom_site_aniso_U_11
_atom_site_aniso_U_22
_atom_site_aniso_U_33
_atom_site_aniso_U_23
_atom_site_aniso_U_13
_atom_site_aniso_U_12
Ag1 0.02438(9) 0.01768(9) 0.02107(9) -0.00248(7) 0.00523(7) 0.00109(7)
Ag2 0.02581(10) 0.02480(10) 0.02290(10) -0.00210(7) 0.00357(7) 0.00034(7)
N1 0.0218(10) 0.0173(10) 0.0239(10) -0.0012(8) 0.0063(8) -0.0006(8)
C2 0.0200(11) 0.0169(11) 0.0290(13) -0.0011(10) 0.0095(10) -0.0022(9)
O2 0.0240(9) 0.0293(10) 0.0319(10) -0.0032(8) -0.0001(8) 0.0000(7)
C3 0.0185(11) 0.0187(11) 0.0235(12) -0.0010(9) 0.0090(10) -0.0041(9)
C4 0.0188(11) 0.0200(11) 0.0313(13) 0.0039(10) 0.0092(10) 0.0012(9)
F4 0.0263(8) 0.0278(8) 0.0391(9) 0.0028(7) 0.0067(7) 0.0089(6)
C5 0.0297(13) 0.0139(11) 0.0349(14) -0.0006(10) 0.0199(11) 0.0019(9)
F5 0.0439(9) 0.0204(7) 0.0430(9) -0.0044(7) 0.0188(8) 0.0080(7)
C6 0.0368(14) 0.0179(11) 0.0221(12) -0.0022(10) 0.0155(11) -0.0047(10)
F6 0.0527(10) 0.0258(8) 0.0236(8) -0.0067(6) 0.0116(7) -0.0012(7)
C7 0.0280(13) 0.0203(12) 0.0199(12) 0.0042(9) 0.0096(10) 0.0000(9)
F7 0.0411(9) 0.0292(8) 0.0215(7) 0.0023(6) 0.0026(7) 0.0075(7)
C8 0.0220(11) 0.0149(10) 0.0239(12) 0.0015(9) 0.0116(10) -0.0013(9)
C9 0.0241(12) 0.0165(11) 0.0250(12) 0.0015(10) 0.0115(10) -0.0032(9)
O9 0.0322(10) 0.0187(8) 0.0278(10) 0.0024(7) 0.0075(8) 0.0038(7)
N11 0.0231(10) 0.0211(10) 0.0182(10) -0.0008(8) 0.0066(8) -0.0018(8)
C12 0.0238(12) 0.0151(10) 0.0210(12) -0.0008(9) 0.0119(10) -0.0045(9)
O12 0.0278(9) 0.0213(8) 0.0193(9) 0.0003(7) 0.0062(7) -0.0009(7)
C13 0.0281(13) 0.0173(11) 0.0218(12) -0.0031(9) 0.0130(10) -0.0078(9)
C14 0.0364(14) 0.0193(12) 0.0320(14) -0.0027(10) 0.0194(12) -0.0073(10)
F14 0.0467(10) 0.0227(8) 0.0413(10) 0.0028(7) 0.0156(8) 0.0073(7)
C15 0.0462(17) 0.0211(13) 0.0476(18) -0.0137(12) 0.0307(15) -0.0116(12)
F15 0.0692(13) 0.0244(8) 0.0701(13) -0.0197(9) 0.0425(11) -0.0069(8)
C16 0.0464(17) 0.0405(16) 0.0364(16) -0.0249(14) 0.0266(15) -0.0235(14)
F16 0.0645(13) 0.0660(13) 0.0515(12) -0.0444(10) 0.0301(10) -0.0279(11)
C17 0.0295(14) 0.0471(17) 0.0240(13) -0.0120(12) 0.0122(11) -0.0158(12)
F17 0.0412(10) 0.0783(14) 0.0236(9) -0.0164(9) 0.0049(8) -0.0143(9)
C18 0.0273(13) 0.0264(13) 0.0209(12) -0.0048(10) 0.0121(10) -0.0099(10)
C19 0.0233(12) 0.0290(13) 0.0220(12) -0.0018(10) 0.0102(10) -0.0067(10)
O19 0.0252(9) 0.0422(11) 0.0271(10) 0.0040(9) 0.0047(8) 0.0008(8)
N31 0.0273(12) 0.0291(12) 0.0280(12) 0.0007(9) 0.0038(9) -0.0003(9)
C32 0.0310(14) 0.0180(11) 0.0268(13) -0.0003(10) 0.0061(11) 0.0014(10)
C33 0.0324(16) 0.0325(15) 0.0367(17) 0.0015(14) 0.0027(13) -0.0105(13)
N41 0.0268(12) 0.0348(13) 0.0412(14) -0.0033(11) 0.0073(11) -0.0009(10)
C42 0.0256(13) 0.0258(13) 0.0294(14) 0.0028(11) 0.0085(11) 0.0050(11)
C43 0.0291(14) 0.0286(15) 0.0430(18) 0.0027(13) 0.0132(13) -0.0026(12)

loop_
_atom_type_symbol
_atom_type_description
_atom_type_scat_dispersion_real
_atom_type_scat_dispersion_imag
_atom_type_scat_source
C C 0.0033 0.0016 'International Tables Vol C Tables 4.2.6.8 and 6.1.1.4'
H H 0.0000 0.0000 'International Tables Vol C Tables 4.2.6.8 and 6.1.1.4'
N N 0.0061 0.0033 'International Tables Vol C Tables 4.2.6.8 and 6.1.1.4'
O O 0.0106 0.0060 'International Tables Vol C Tables 4.2.6.8 and 6.1.1.4'
F F 0.0171 0.0103 'International Tables Vol C Tables 4.2.6.8 and 6.1.1.4'
Ag Ag -0.8971 1.1015 'International Tables Vol C Tables 4.2.6.8 and 6.1.1.4'

loop_
_geom_angle_atom_site_label_1
_geom_angle_atom_site_label_2
_geom_angle_atom_site_label_3
_geom_angle
_geom_angle_site_symmetry_1
_geom_angle_site_symmetry_3
_geom_angle_publ_flag
N1 Ag1 N11 174.16(8) . . ?
N1 Ag1 Ag2 87.19(6) . . ?
N11 Ag1 Ag2 86.98(6) . . ?
N31 Ag2 N41 142.45(9) . . ?
N31 Ag2 O9 112.53(7) . . ?
N41 Ag2 O9 83.31(8) . . ?
N31 Ag2 O12 93.95(7) . . ?
N41 Ag2 O12 95.91(8) . . ?
O9 Ag2 O12 137.18(6) . . ?
N31 Ag2 Ag1 88.56(6) . . ?
N41 Ag2 Ag1 128.97(7) . . ?
O9 Ag2 Ag1 73.89(4) . . ?
O12 Ag2 Ag1 73.81(4) . . ?
C9 N1 C2 110.6(2) . . ?
C9 N1 Ag1 123.73(16) . . ?
C2 N1 Ag1 125.65(16) . . ?
O2 C2 N1 126.1(2) . . ?
O2 C2 C3 126.1(2) . . ?
N1 C2 C3 107.7(2) . . ?
C4 C3 C8 120.3(2) . . ?
C4 C3 C2 133.2(2) . . ?
C8 C3 C2 106.5(2) . . ?
F4 C4 C3 123.1(2) . . ?
F4 C4 C5 118.0(2) . . ?
C3 C4 C5 118.9(2) . . ?
F5 C5 C6 118.9(2) . . ?
F5 C5 C4 120.1(2) . . ?
C6 C5 C4 121.0(2) . . ?
F6 C6 C5 119.6(2) . . ?
F6 C6 C7 120.3(2) . . ?
C5 C6 C7 120.0(2) . . ?
F7 C7 C8 122.9(2) . . ?
F7 C7 C6 118.4(2) . . ?
C8 C7 C6 118.6(2) . . ?
C7 C8 C3 121.1(2) . . ?
C7 C8 C9 132.3(2) . . ?
C3 C8 C9 106.6(2) . . ?
O9 C9 N1 126.6(2) . . ?
O9 C9 C8 124.9(2) . . ?
N1 C9 C8 108.5(2) . . ?
C9 O9 Ag2 124.16(16) . . ?
C12 N11 C19 110.4(2) . . ?
C12 N11 Ag1 123.70(16) . . ?
C19 N11 Ag1 125.68(17) . . ?
O12 C12 N11 126.6(2) . . ?
O12 C12 C13 125.0(2) . . ?
N11 C12 C13 108.4(2) . . ?
C12 O12 Ag2 121.34(15) . . ?
C14 C13 C18 121.6(2) . . ?
C14 C13 C12 132.2(2) . . ?
C18 C13 C12 106.1(2) . . ?
F14 C14 C13 123.0(2) . . ?
F14 C14 C15 119.0(2) . . ?
C13 C14 C15 118.0(3) . . ?
F15 C15 C16 119.9(3) . . ?
F15 C15 C14 119.4(3) . . ?
C16 C15 C14 120.7(3) . . ?
F16 C16 C15 119.5(3) . . ?
F16 C16 C17 119.5(3) . . ?
C15 C16 C17 120.9(3) . . ?
F17 C17 C18 122.1(3) . . ?
F17 C17 C16 119.2(3) . . ?
C18 C17 C16 118.7(3) . . ?
C17 C18 C13 120.0(3) . . ?
C17 C18 C19 132.8(3) . . ?
C13 C18 C19 107.2(2) . . ?
O19 C19 N11 125.9(2) . . ?
O19 C19 C18 126.4(2) . . ?
N11 C19 C18 107.8(2) . . ?
C32 N31 Ag2 169.4(2) . . ?
N31 C32 C33 179.1(3) . . ?
C32 C33 H33A 109(3) . . ?
C32 C33 H33B 112(3) . . ?
H33A C33 H33B 108(4) . . ?
C32 C33 H33C 109(2) . . ?
H33A C33 H33C 102(3) . . ?
H33B C33 H33C 115(3) . . ?
C42 N41 Ag2 153.3(2) . . ?
N41 C42 C43 179.4(3) . . ?
C42 C43 H43A 111(2) . . ?
C42 C43 H43B 107(2) . . ?
H43A C43 H43B 113(3) . . ?
C42 C43 H43C 113(2) . . ?
H43A C43 H43C 106(3) . . ?
H43B C43 H43C 106(3) . . ?

loop_
_geom_bond_atom_site_label_1
_geom_bond_atom_site_label_2
_geom_bond_distance
_geom_bond_site_symmetry_2
_geom_bond_publ_flag
Ag1 N1 2.065(2) . ?
Ag1 N11 2.074(2) . ?
Ag1 Ag2 3.0172(3) . ?
Ag2 N31 2.219(2) . ?
Ag2 N41 2.238(2) . ?
Ag2 O9 2.4616(17) . ?
Ag2 O12 2.4885(17) . ?
N1 C9 1.362(3) . ?
N1 C2 1.381(3) . ?
C2 O2 1.213(3) . ?
C2 C3 1.510(3) . ?
C3 C4 1.369(3) . ?
C3 C8 1.395(3) . ?
C4 F4 1.342(3) . ?
C4 C5 1.383(4) . ?
C5 F5 1.343(3) . ?
C5 C6 1.381(4) . ?
C6 F6 1.337(3) . ?
C6 C7 1.395(3) . ?
C7 F7 1.337(3) . ?
C7 C8 1.368(3) . ?
C8 C9 1.504(3) . ?
C9 O9 1.224(3) . ?
N11 C12 1.366(3) . ?
N11 C19 1.378(3) . ?
C12 O12 1.224(3) . ?
C12 C13 1.509(3) . ?
C13 C14 1.372(4) . ?
C13 C18 1.390(4) . ?
C14 F14 1.332(3) . ?
C14 C15 1.390(4) . ?
C15 F15 1.338(3) . ?
C15 C16 1.370(5) . ?
C16 F16 1.342(3) . ?
C16 C17 1.391(4) . ?
C17 F17 1.339(3) . ?
C17 C18 1.373(4) . ?
C18 C19 1.502(4) . ?
C19 O19 1.216(3) . ?
N31 C32 1.142(3) . ?
C32 C33 1.452(4) . ?
C33 H33A 0.88(4) . ?
C33 H33B 0.89(4) . ?
C33 H33C 0.94(4) . ?
N41 C42 1.135(3) . ?
C42 C43 1.452(4) . ?
C43 H43A 0.88(4) . ?
C43 H43B 0.96(4) . ?
C43 H43C 0.95(4) . ?
